data_9004394
loop_
_publ_author_name
'Cooper, M. A.'
'Hawthorne, F. C.'

_publ_section_title
;The crystal structure of mottramite, and the nature of Cu=Zn solid solution
 in the mottramite-descloizite series
;
_journal_name_full 'The Canadian Mineralogist'
_journal_page_first 1119
_journal_page_last 1124
_journal_volume 33
_journal_year 1995
_chemical_formula_sum 'Cu H O5 Pb V'
_chemical_name_mineral Mottramite
_space_group_IT_number 62
_symmetry_space_group_name_Hall '-P 2ac 2n'
_symmetry_space_group_name_H-M 'P n m a'
_cell_angle_alpha 90
_cell_angle_beta 90
_cell_angle_gamma 90
_cell_formula_units_Z 4
_cell_length_a 7.667
_cell_length_b 6.053
_cell_length_c 9.316
_cell_volume 432.340
_database_code_amcsd 0005468
_exptl_crystal_density_diffrn 6.187
_cod_original_formula_sum 'Cu Pb V H O5'
_cod_database_code 9004394

loop_
_space_group_symop_operation_xyz
x,y,z
x,1/2-y,z
-x,1/2+y,-z
1/2-x,1/2+y,1/2+z
1/2+x,1/2-y,1/2-z
1/2+x,y,1/2-z
1/2-x,-y,1/2+z
-x,-y,-z

loop_
_atom_site_aniso_label
_atom_site_aniso_U_11
_atom_site_aniso_U_22
_atom_site_aniso_U_33
_atom_site_aniso_U_12
_atom_site_aniso_U_13
_atom_site_aniso_U_23
Cu 0.01810 0.01770 0.01270 0.00010 0.00130 -0.00110
Pb 0.01680 0.02760 0.01420 0.00000 0.00020 0.00000
V 0.01500 0.01450 0.01190 0.00000 0.00090 0.00000
O1 0.01990 0.01720 0.02160 -0.00540 -0.00130 0.00110
O2 0.01700 0.02990 0.02260 0.00000 0.00530 0.00000
O3 0.01310 0.01840 0.01590 0.00000 -0.00110 0.00000
O-h 0.02110 0.00520 0.01470 0.00000 -0.00160 0.00000

loop_
_atom_site_label
_atom_site_fract_x
_atom_site_fract_y
_atom_site_fract_z
_atom_site_U_iso_or_equiv
_atom_site_type_symbol
_atom_site_attached_hydrogens
Cu 0.50000 0.00000 0.00000 ? Cu 0
Pb 0.13186 0.25000 0.17374 ? Pb 0
V 0.87780 0.75000 0.19390 ? V 0
H 0.71000 0.25000 -0.02000 0.02000 H 0
O1 0.88470 0.50700 0.29540 ? O 0
O2 0.05300 0.75000 0.08500 ? O 0
O3 0.70300 0.75000 0.08100 ? O 0
O-h 0.63700 0.25000 0.06300 ? O 0

loop_
_cod_changelog_entry_id
_cod_changelog_entry_author
_cod_changelog_entry_date
_cod_changelog_entry_text
1
;cod-tools version 3.8.0
Id: cif_guess_AMCSD_atom_types 9581 2023-05-17 12:35:41Z saulius
;
2023-05-18T08:40:56+03:00
;Derived atom types and hydrogen counts
from atom names that follow the AMCSD naming convention
(Wat == water, O-H == hydroxyl).
;
2
;cod-tools version 3.10.1
Id: cif_fix_AMCSD_aniso_labels 10200 2024-08-01 14:09:44Z saulius
;
2024-08-02T12:20:34+03:00
;Changed the following '_atom_site_aniso_label' values:
'Oh' -> 'O-h'
;

loop_
_cod_related_entry_id
_cod_related_entry_database
_cod_related_entry_code
1 AMCSD 0005468
